data_9000656
loop_
_publ_author_name
'Wan, C.'
'Ghose, S.'

_publ_section_title
;
 Inesite, a hydrated calcium manganese silicate with five-tetrahedral-repeat
 double chains
;
_journal_name_full 'American Mineralogist'
_journal_page_first 563
_journal_page_last 571
_journal_volume 63
_journal_year 1978
_chemical_formula_sum 'Ca2 H11.912 Mn7 O34.956 Si10'
_chemical_name_mineral Inesite
_space_group_IT_number 2
_symmetry_space_group_name_Hall '-P 1'
_symmetry_space_group_name_H-M 'P -1'
_cell_angle_alpha 88.15
_cell_angle_beta 132.07
_cell_angle_gamma 96.64
_cell_formula_units_Z 1
_cell_length_a 8.889
_cell_length_b 9.247
_cell_length_c 11.975
_cell_volume 724.410
_database_code_amcsd 0000669
_exptl_crystal_density_diffrn 3.019
_cod_original_cell_volume 724.409
_cod_original_formula_sum 'Ca2 Mn7 Si10 O34.956 H11.912'
_cod_database_code 9000656

loop_
_space_group_symop_operation_xyz
x,y,z
-x,-y,-z

loop_
_atom_site_aniso_label
_atom_site_aniso_U_11
_atom_site_aniso_U_22
_atom_site_aniso_U_33
_atom_site_aniso_U_12
_atom_site_aniso_U_13
_atom_site_aniso_U_23
Ca 0.02050 0.01200 0.00750 0.00420 0.00730 0.00070
Mn1 0.01110 0.01390 0.00840 0.00130 0.00660 0.00070
Mn2 0.00930 0.00960 0.00830 0.00160 0.00660 0.00060
Mn3 0.00860 0.01240 0.00860 0.00080 0.00650 0.00010
Mn4 0.00870 0.02180 0.00850 0.00000 0.00660 0.00030
Si1 0.00760 0.00770 0.00650 0.00090 0.00560 0.00040
Si2 0.00830 0.00900 0.00810 0.00120 0.00660 0.00050
Si3 0.01090 0.00800 0.00870 0.00040 0.00790 0.00040
Si4 0.00690 0.01030 0.00710 0.00110 0.00520 0.00120
Si5 0.00690 0.00970 0.00600 0.00130 0.00490 0.00050
O1 0.00920 0.01240 0.00780 0.00180 0.00550 -0.00060
O2 0.02040 0.00740 0.01670 -0.00140 0.01560 -0.00090
O3 0.00840 0.01070 0.01060 0.00280 0.00690 0.00180
O4 0.01540 0.01530 0.00990 0.00520 0.01060 0.00320
O5 0.01020 0.01100 0.01030 0.00200 0.00760 0.00170
O6 0.02210 0.01130 0.01140 0.00080 0.01280 -0.00030
O7 0.01120 0.02290 0.01890 0.00170 0.01110 0.00350
O8 0.01160 0.01270 0.01440 0.00360 0.00790 0.00060
O9 0.01350 0.01080 0.01920 0.00070 0.01330 0.00290
O10 0.00980 0.01260 0.01210 0.00270 0.00800 0.00110
O11 0.01290 0.01470 0.01170 -0.00050 0.01030 0.00080
O12 0.00750 0.02280 0.00890 0.00030 0.00580 0.00010
O13 0.01230 0.01270 0.01050 0.00430 0.00810 0.00190
O14 0.00710 0.01670 0.00920 0.00150 0.00580 0.00070
O-h 0.01330 0.01670 0.01370 0.00430 0.00980 0.00210
OW1 0.02220 0.01740 0.02870 0.00310 0.01000 -0.00080
OW2 0.14070 0.03570 0.02200 0.04390 -0.00720 -0.00540
OW3 0.02340 0.02320 0.03150 0.01020 0.01530 0.01320

loop_
_atom_site_label
_atom_site_fract_x
_atom_site_fract_y
_atom_site_fract_z
_atom_site_occupancy
_atom_site_U_iso_or_equiv
_atom_site_type_symbol
_atom_site_attached_hydrogens
Ca 0.38823 0.26154 0.10164 1.00000 ? Ca 0
Mn1 0.00000 0.00000 0.00000 1.00000 ? Mn 0
Mn2 0.09978 0.07665 0.77404 1.00000 ? Mn 0
Mn3 0.20633 0.11273 0.55863 1.00000 ? Mn 0
Mn4 0.30756 0.15973 0.33874 1.00000 ? Mn 0
Si1 0.13271 0.72738 0.77309 1.00000 ? Si 0
Si2 0.21219 0.75524 0.55699 1.00000 ? Si 0
Si3 0.01735 0.60119 0.26428 1.00000 ? Si 0
Si4 0.31748 0.81419 0.28134 1.00000 ? Si 0
Si5 0.40405 0.88778 0.08109 1.00000 ? Si 0
O1 0.65300 0.21680 0.05600 1.00000 ? O 0
O2 0.95680 0.42830 0.21190 1.00000 ? O 0
O3 0.02650 0.15580 0.30870 1.00000 ? O 0
O4 0.79200 0.30690 0.31400 1.00000 ? O 0
O5 0.92670 0.11400 0.52950 1.00000 ? O 0
O6 0.89880 0.38650 0.56530 1.00000 ? O 0
O7 0.55150 0.20710 0.35090 1.00000 ? O 0
O8 0.16360 0.30380 0.84710 1.00000 ? O 0
O9 0.78260 0.34520 0.71480 1.00000 ? O 0
O10 0.82800 0.06300 0.76390 1.00000 ? O 0
O11 0.68400 0.21440 0.85420 1.00000 ? O 0
O12 0.45120 0.14490 0.56440 1.00000 ? O 0
O13 0.27280 0.02360 0.00800 1.00000 ? O 0
O14 0.35350 0.07360 0.78800 1.00000 ? O 0
O-h 0.13320 0.21610 0.10740 1.00000 ? O 0
OW1 0.26400 0.36000 0.59570 1.00000 ? O 0
OW2 0.54980 0.49050 0.87990 1.00000 ? O 0
OW3 0.40240 0.41590 0.43990 0.47800 ? O 0
H1 0.02500 0.28100 0.06400 1.00000 0.05066 H 0
H2 0.12700 0.37300 0.52800 1.00000 0.05066 H 0
H3 0.31500 0.37900 0.54400 1.00000 0.05066 H 0
H4 0.64000 0.43300 0.95000 1.00000 0.05066 H 0
H5 0.48300 0.43300 0.78800 1.00000 0.05066 H 0
H6 0.55300 0.41300 0.52700 0.47800 0.05066 H 0
H7 0.34800 0.46600 0.36300 0.47800 0.05066 H 0

loop_
_cod_changelog_entry_id
_cod_changelog_entry_author
_cod_changelog_entry_date
_cod_changelog_entry_text
1
;cod-tools version 3.8.0
Id: cif_guess_AMCSD_atom_types 9574 2023-05-10 09:00:05Z saulius
;
2023-05-10T18:46:36+03:00
;Derived atom types and hydrogen counts
from atom names that follow the AMCSD naming convention
(Wat == water, O-H == hydroxyl).
;
2
;cod-tools version 3.10.1
Id: cif_fix_AMCSD_aniso_labels 10200 2024-08-01 14:09:44Z saulius
;
2024-08-02T12:19:47+03:00
;Changed the following '_atom_site_aniso_label' values:
'Oh' -> 'O-h'
;

loop_
_cod_related_entry_id
_cod_related_entry_database
_cod_related_entry_code
1 AMCSD 0000669
